data_2239947
loop_
_publ_author_name
'Tan, Jing-Yun'
'Kong, Ming'
'Wu, Jie-Ying'

_publ_section_title
;
 Crystal structure of 5-[bis(4-ethoxyphenyl)amino]thiophene-2-carbaldehyde
;
_journal_issue 9
_journal_name_full 'Acta Crystallographica Section E'
_journal_page_first o1075
_journal_page_last o1076
_journal_paper_doi 10.1107/S1600536814018984
_journal_volume 70
_journal_year 2014
_chemical_formula_iupac 'C21 H21 N O3 S'
_chemical_formula_moiety 'C21 H21 N O3 S'
_chemical_formula_sum 'C21 H21 N O3 S'
_chemical_formula_weight 367.45
_chemical_melting_point 374
_chemical_name_systematic
;
5-[Bis(4-Ethoxyphenyl)amino]thiophene-2-carbaldehyde
;
_space_group_IT_number 14
_symmetry_cell_setting monoclinic
_symmetry_space_group_name_Hall '-P 2ybc'
_symmetry_space_group_name_H-M 'P 1 21/c 1'
_atom_sites_solution_hydrogens geom
_atom_sites_solution_primary direct
_atom_sites_solution_secondary difmap
_audit_creation_method SHELXL-97
_cell_angle_alpha 90.00
_cell_angle_beta 104.473(4)
_cell_angle_gamma 90.00
_cell_formula_units_Z 4
_cell_length_a 11.101(3)
_cell_length_b 10.457(3)
_cell_length_c 17.326(5)
_cell_measurement_reflns_used 3509
_cell_measurement_temperature 296(2)
_cell_measurement_theta_max 24.07
_cell_measurement_theta_min 2.30
_cell_volume 1947.4(10)
_computing_cell_refinement 'SAINT (Bruker, 2007)'
_computing_data_collection 'SMART (Bruker, 2007)'
_computing_data_reduction 'SAINT (Bruker, 2007)'
_computing_molecular_graphics 'SHELXTL (Sheldrick, 2008)'
_computing_publication_material 'SHELXTL (Sheldrick, 2008)'
_computing_structure_refinement 'SHELXTL (Sheldrick, 2008)'
_computing_structure_solution 'SHELXTL (Sheldrick, 2008)'
_diffrn_ambient_temperature 296(2)
_diffrn_measured_fraction_theta_full 0.999
_diffrn_measured_fraction_theta_max 0.999
_diffrn_measurement_device_type 'Bruker SMART CCD area-detector'
_diffrn_measurement_method 'phi and omega scans'
_diffrn_radiation_monochromator graphite
_diffrn_radiation_source 'fine-focus sealed tube'
_diffrn_radiation_type MoK\a
_diffrn_radiation_wavelength 0.71073
_diffrn_reflns_av_R_equivalents 0.0308
_diffrn_reflns_av_sigmaI/netI 0.0274
_diffrn_reflns_limit_h_max 13
_diffrn_reflns_limit_h_min -13
_diffrn_reflns_limit_k_max 12
_diffrn_reflns_limit_k_min -12
_diffrn_reflns_limit_l_max 20
_diffrn_reflns_limit_l_min -20
_diffrn_reflns_number 13574
_diffrn_reflns_theta_full 25.00
_diffrn_reflns_theta_max 25.00
_diffrn_reflns_theta_min 1.89
_exptl_absorpt_coefficient_mu 0.186
_exptl_absorpt_correction_T_max 0.9638
_exptl_absorpt_correction_T_min 0.9464
_exptl_absorpt_correction_type psi-scan
_exptl_absorpt_process_details '(SADABS; Bruker, 2002)'
_exptl_crystal_colour brown
_exptl_crystal_density_diffrn 1.253
_exptl_crystal_density_method 'not measured'
_exptl_crystal_description block
_exptl_crystal_F_000 776
_exptl_crystal_size_max 0.30
_exptl_crystal_size_mid 0.20
_exptl_crystal_size_min 0.20
_refine_diff_density_max 0.152
_refine_diff_density_min -0.212
_refine_ls_extinction_method none
_refine_ls_goodness_of_fit_ref 0.931
_refine_ls_hydrogen_treatment constr
_refine_ls_matrix_type full
_refine_ls_number_parameters 237
_refine_ls_number_reflns 3430
_refine_ls_number_restraints 0
_refine_ls_restrained_S_all 0.931
_refine_ls_R_factor_all 0.0548
_refine_ls_R_factor_gt 0.0376
_refine_ls_shift/su_max 0.000
_refine_ls_shift/su_mean 0.000
_refine_ls_structure_factor_coef Fsqd
_refine_ls_weighting_details 'calc w=1/[\s^2^(Fo^2^)+(0.1000P)^2^+0.0000P] where P=(Fo^2^+2Fc^2^)/3'
_refine_ls_weighting_scheme calc
_refine_ls_wR_factor_gt 0.1218
_refine_ls_wR_factor_ref 0.1338
_reflns_number_gt 2596
_reflns_number_total 3430
_reflns_threshold_expression I>2sigma(I)
_cod_data_source_file xu5814sup1.cif
_cod_data_source_block I
_cod_original_cell_volume 1947.5(10)
_cod_original_sg_symbol_H-M 'P 21/c'
_cod_database_code 2239947
_cod_database_fobs_code 2239947

loop_
_symmetry_equiv_pos_as_xyz
'x, y, z'
'-x, y+1/2, -z+1/2'
'-x, -y, -z'
'x, -y-1/2, z-1/2'

loop_
_atom_site_type_symbol
_atom_site_label
_atom_site_fract_x
_atom_site_fract_y
_atom_site_fract_z
_atom_site_U_iso_or_equiv
_atom_site_adp_type
_atom_site_calc_flag
_atom_site_refinement_flags
_atom_site_occupancy
_atom_site_symmetry_multiplicity
C C1 0.4645(2) 0.2539(2) -0.07326(14) 0.0795(8) Uani d . 1 1
H H1A 0.3875 0.2164 -0.1023 0.119 Uiso calc R 1 1
H H1B 0.5294 0.1910 -0.0652 0.119 Uiso calc R 1 1
H H1C 0.4851 0.3245 -0.1030 0.119 Uiso calc R 1 1
C C2 0.4511(2) 0.3002(2) 0.00542(12) 0.0613(6) Uani d . 1 1
H H2A 0.4353 0.2288 0.0373 0.074 Uiso calc R 1 1
H H2B 0.5269 0.3425 0.0341 0.074 Uiso calc R 1 1
C C3 0.32106(17) 0.44336(17) 0.05611(10) 0.0441(4) Uani d . 1 1
C C4 0.22779(19) 0.53578(19) 0.04076(11) 0.0528(5) Uani d . 1 1
H H4 0.1875 0.5558 -0.0116 0.063 Uiso calc R 1 1
C C5 0.19465(19) 0.59780(19) 0.10249(11) 0.0507(5) Uani d . 1 1
H H5 0.1314 0.6585 0.0919 0.061 Uiso calc R 1 1
C C6 0.37954(18) 0.41280(18) 0.13421(10) 0.0455(5) Uani d . 1 1
H H6 0.4409 0.3502 0.1451 0.055 Uiso calc R 1 1
C C7 0.34628(16) 0.47574(18) 0.19585(10) 0.0430(4) Uani d . 1 1
H H7 0.3853 0.4547 0.2483 0.052 Uiso calc R 1 1
C C8 0.25621(17) 0.56915(17) 0.18073(10) 0.0412(4) Uani d . 1 1
C C9 0.0530(2) 0.2588(2) 0.59350(13) 0.0724(7) Uani d . 1 1
H H9A -0.0314 0.2883 0.5840 0.109 Uiso calc R 1 1
H H9B 0.0908 0.2592 0.6497 0.109 Uiso calc R 1 1
H H9C 0.0537 0.1733 0.5733 0.109 Uiso calc R 1 1
C C10 0.1249(2) 0.3460(2) 0.55176(12) 0.0575(6) Uani d . 1 1
H H10A 0.1263 0.4323 0.5725 0.069 Uiso calc R 1 1
H H10B 0.2100 0.3163 0.5602 0.069 Uiso calc R 1 1
C C11 0.11284(18) 0.4174(2) 0.41918(11) 0.0499(5) Uani d . 1 1
C C12 0.21873(17) 0.49193(19) 0.44138(11) 0.0514(5) Uani d . 1 1
H H12 0.2638 0.4942 0.4944 0.062 Uiso calc R 1 1
C C13 0.25766(17) 0.56310(19) 0.38494(11) 0.0486(5) Uani d . 1 1
H H13 0.3301 0.6115 0.4000 0.058 Uiso calc R 1 1
C C14 0.0478(2) 0.4155(2) 0.34026(12) 0.0660(7) Uani d . 1 1
H H14 -0.0225 0.3642 0.3245 0.079 Uiso calc R 1 1
C C15 0.08529(19) 0.4883(2) 0.28423(11) 0.0586(6) Uani d . 1 1
H H15 0.0396 0.4870 0.2313 0.070 Uiso calc R 1 1
C C16 0.19027(17) 0.56314(18) 0.30648(10) 0.0427(5) Uani d . 1 1
C C17 0.25459(15) 0.76413(19) 0.25697(9) 0.0397(4) Uani d . 1 1
C C18 0.22906(18) 0.84674(18) 0.31280(11) 0.0460(5) Uani d . 1 1
H H18 0.1903 0.8222 0.3522 0.055 Uiso calc R 1 1
C C19 0.26784(18) 0.97091(18) 0.30347(11) 0.0499(5) Uani d . 1 1
H H19 0.2577 1.0379 0.3366 0.060 Uiso calc R 1 1
C C20 0.32226(17) 0.98624(18) 0.24143(10) 0.0462(5) Uani d . 1 1
C C21 0.3744(2) 1.0975(2) 0.21472(12) 0.0575(5) Uani d . 1 1
H H21 0.3685 1.1741 0.2408 0.069 Uiso calc R 1 1
N N1 0.22787(14) 0.63697(15) 0.24656(8) 0.0450(4) Uani d . 1 1
O O1 0.34853(14) 0.38830(14) -0.00900(7) 0.0573(4) Uani d . 1 1
O O2 0.06415(13) 0.34394(14) 0.46905(8) 0.0646(4) Uani d . 1 1
O O3 0.42616(15) 1.09978(15) 0.16028(9) 0.0707(5) Uani d . 1 1
S S1 0.32839(5) 0.84196(5) 0.19335(3) 0.0468(2) Uani d . 1 1

loop_
_atom_site_aniso_label
_atom_site_aniso_U_11
_atom_site_aniso_U_22
_atom_site_aniso_U_33
_atom_site_aniso_U_12
_atom_site_aniso_U_13
_atom_site_aniso_U_23
C1 0.109(2) 0.0737(17) 0.0733(15) 0.0184(15) 0.0560(15) 0.0055(13)
C2 0.0756(15) 0.0578(13) 0.0612(13) 0.0155(12) 0.0369(11) 0.0063(11)
C3 0.0560(12) 0.0403(10) 0.0406(9) -0.0024(9) 0.0208(9) -0.0021(8)
C4 0.0657(13) 0.0565(13) 0.0369(9) 0.0115(10) 0.0142(9) 0.0030(9)
C5 0.0577(12) 0.0504(12) 0.0446(10) 0.0109(10) 0.0143(9) 0.0024(9)
C6 0.0505(11) 0.0409(11) 0.0479(11) 0.0044(9) 0.0176(9) 0.0057(8)
C7 0.0510(11) 0.0421(11) 0.0377(9) -0.0011(9) 0.0143(8) 0.0033(8)
C8 0.0492(11) 0.0393(10) 0.0394(9) -0.0047(8) 0.0192(8) -0.0039(8)
C9 0.0796(16) 0.0772(17) 0.0695(15) 0.0054(13) 0.0353(13) 0.0250(13)
C10 0.0575(13) 0.0674(15) 0.0503(12) 0.0064(11) 0.0184(10) 0.0179(10)
C11 0.0493(12) 0.0556(13) 0.0482(11) -0.0079(9) 0.0186(9) 0.0051(9)
C12 0.0481(11) 0.0600(13) 0.0435(10) -0.0046(10) 0.0066(9) 0.0085(9)
C13 0.0437(11) 0.0526(12) 0.0490(11) -0.0091(9) 0.0108(9) 0.0030(9)
C14 0.0627(14) 0.0834(18) 0.0522(12) -0.0346(12) 0.0149(10) 0.0007(11)
C15 0.0595(13) 0.0761(15) 0.0400(10) -0.0205(11) 0.0120(9) -0.0005(10)
C16 0.0483(11) 0.0436(11) 0.0406(9) -0.0028(8) 0.0192(8) -0.0010(8)
C17 0.0399(10) 0.0442(11) 0.0361(9) 0.0000(8) 0.0118(8) 0.0005(8)
C18 0.0537(12) 0.0484(12) 0.0404(10) -0.0014(9) 0.0201(9) -0.0033(8)
C19 0.0617(13) 0.0432(11) 0.0459(10) 0.0005(9) 0.0154(9) -0.0083(9)
C20 0.0526(11) 0.0420(11) 0.0436(10) 0.0004(9) 0.0113(9) 0.0017(8)
C21 0.0712(14) 0.0447(12) 0.0538(12) -0.0011(10) 0.0105(11) 0.0070(10)
N1 0.0576(10) 0.0412(9) 0.0430(9) -0.0053(7) 0.0254(8) -0.0027(7)
O1 0.0763(10) 0.0586(9) 0.0431(7) 0.0152(8) 0.0264(7) -0.0011(6)
O2 0.0617(10) 0.0802(11) 0.0531(9) -0.0194(8) 0.0167(7) 0.0158(7)
O3 0.0902(12) 0.0585(10) 0.0688(10) -0.0028(8) 0.0300(9) 0.0201(8)
S1 0.0575(3) 0.0437(3) 0.0457(3) -0.0001(2) 0.0254(2) 0.0024(2)

loop_
_atom_type_symbol
_atom_type_description
_atom_type_scat_dispersion_real
_atom_type_scat_dispersion_imag
_atom_type_scat_source
C C 0.0033 0.0016 'International Tables Vol C Tables 4.2.6.8 and 6.1.1.4'
H H 0.0000 0.0000 'International Tables Vol C Tables 4.2.6.8 and 6.1.1.4'
N N 0.0061 0.0033 'International Tables Vol C Tables 4.2.6.8 and 6.1.1.4'
O O 0.0106 0.0060 'International Tables Vol C Tables 4.2.6.8 and 6.1.1.4'
S S 0.1246 0.1234 'International Tables Vol C Tables 4.2.6.8 and 6.1.1.4'

loop_
_geom_angle_atom_site_label_1
_geom_angle_atom_site_label_2
_geom_angle_atom_site_label_3
_geom_angle
C2 C1 H1A 109.5
C2 C1 H1B 109.5
H1A C1 H1B 109.5
C2 C1 H1C 109.5
H1A C1 H1C 109.5
H1B C1 H1C 109.5
O1 C2 C1 107.78(18)
O1 C2 H2A 110.2
C1 C2 H2A 110.2
O1 C2 H2B 110.2
C1 C2 H2B 110.2
H2A C2 H2B 108.5
O1 C3 C6 124.24(17)
O1 C3 C4 116.30(16)
C6 C3 C4 119.45(16)
C5 C4 C3 120.57(17)
C5 C4 H4 119.7
C3 C4 H4 119.7
C4 C5 C8 119.62(18)
C4 C5 H5 120.2
C8 C5 H5 120.2
C7 C6 C3 119.69(17)
C7 C6 H6 120.2
C3 C6 H6 120.2
C8 C7 C6 120.89(16)
C8 C7 H7 119.6
C6 C7 H7 119.6
C7 C8 C5 119.72(16)
C7 C8 N1 119.36(15)
C5 C8 N1 120.92(17)
C10 C9 H9A 109.5
C10 C9 H9B 109.5
H9A C9 H9B 109.5
C10 C9 H9C 109.5
H9A C9 H9C 109.5
H9B C9 H9C 109.5
O2 C10 C9 107.39(18)
O2 C10 H10A 110.2
C9 C10 H10A 110.2
O2 C10 H10B 110.2
C9 C10 H10B 110.2
H10A C10 H10B 108.5
O2 C11 C14 115.37(17)
O2 C11 C12 125.80(17)
C14 C11 C12 118.83(17)
C13 C12 C11 120.11(17)
C13 C12 H12 119.9
C11 C12 H12 119.9
C16 C13 C12 120.64(17)
C16 C13 H13 119.7
C12 C13 H13 119.7
C15 C14 C11 121.07(19)
C15 C14 H14 119.5
C11 C14 H14 119.5
C16 C15 C14 120.04(18)
C16 C15 H15 120.0
C14 C15 H15 120.0
C15 C16 C13 119.28(17)
C15 C16 N1 118.78(16)
C13 C16 N1 121.92(16)
N1 C17 C18 128.87(16)
N1 C17 S1 119.71(13)
C18 C17 S1 111.41(15)
C17 C18 C19 112.33(17)
C17 C18 H18 123.8
C19 C18 H18 123.8
C20 C19 C18 114.29(17)
C20 C19 H19 122.9
C18 C19 H19 122.9
C19 C20 C21 130.17(19)
C19 C20 S1 110.73(14)
C21 C20 S1 119.08(15)
O3 C21 C20 125.0(2)
O3 C21 H21 117.5
C20 C21 H21 117.5
C17 N1 C16 121.39(14)
C17 N1 C8 120.02(14)
C16 N1 C8 117.85(15)
C3 O1 C2 117.19(15)
C11 O2 C10 117.79(15)
C17 S1 C20 91.23(9)

loop_
_geom_bond_atom_site_label_1
_geom_bond_atom_site_label_2
_geom_bond_distance
C1 C2 1.488(3)
C1 H1A 0.9600
C1 H1B 0.9600
C1 H1C 0.9600
C2 O1 1.437(2)
C2 H2A 0.9700
C2 H2B 0.9700
C3 O1 1.367(2)
C3 C6 1.384(2)
C3 C4 1.393(3)
C4 C5 1.377(2)
C4 H4 0.9300
C5 C8 1.390(2)
C5 H5 0.9300
C6 C7 1.381(2)
C6 H6 0.9300
C7 C8 1.375(3)
C7 H7 0.9300
C8 N1 1.443(2)
C9 C10 1.510(3)
C9 H9A 0.9600
C9 H9B 0.9600
C9 H9C 0.9600
C10 O2 1.423(2)
C10 H10A 0.9700
C10 H10B 0.9700
C11 O2 1.364(2)
C11 C14 1.378(3)
C11 C12 1.383(3)
C12 C13 1.381(2)
C12 H12 0.9300
C13 C16 1.378(2)
C13 H13 0.9300
C14 C15 1.378(3)
C14 H14 0.9300
C15 C16 1.376(3)
C15 H15 0.9300
C16 N1 1.437(2)
C17 N1 1.364(3)
C17 C18 1.378(2)
C17 S1 1.7321(17)
C18 C19 1.390(3)
C18 H18 0.9300
C19 C20 1.368(2)
C19 H19 0.9300
C20 C21 1.427(3)
C20 S1 1.7330(19)
C21 O3 1.221(2)
C21 H21 0.9300

loop_
_geom_hbond_atom_site_label_D
_geom_hbond_atom_site_label_H
_geom_hbond_atom_site_label_A
_geom_hbond_site_symmetry_A
_geom_hbond_distance_DH
_geom_hbond_distance_HA
_geom_hbond_distance_DA
_geom_hbond_angle_DHA
C2 H2A O3 1_545 0.97 2.55 3.470(3) 159

loop_
_geom_torsion_atom_site_label_1
_geom_torsion_atom_site_label_2
_geom_torsion_atom_site_label_3
_geom_torsion_atom_site_label_4
_geom_torsion
O1 C3 C4 C5 -179.17(18)
C6 C3 C4 C5 0.8(3)
C3 C4 C5 C8 1.0(3)
O1 C3 C6 C7 178.88(17)
C4 C3 C6 C7 -1.1(3)
C3 C6 C7 C8 -0.4(3)
C6 C7 C8 C5 2.2(3)
C6 C7 C8 N1 -177.18(16)
C4 C5 C8 C7 -2.5(3)
C4 C5 C8 N1 176.91(17)
O2 C11 C12 C13 -179.35(19)
C14 C11 C12 C13 0.1(3)
C11 C12 C13 C16 1.5(3)
O2 C11 C14 C15 178.1(2)
C12 C11 C14 C15 -1.4(4)
C11 C14 C15 C16 1.0(4)
C14 C15 C16 C13 0.7(3)
C14 C15 C16 N1 179.3(2)
C12 C13 C16 C15 -1.9(3)
C12 C13 C16 N1 179.50(18)
N1 C17 C18 C19 -178.39(18)
S1 C17 C18 C19 0.5(2)
C17 C18 C19 C20 0.3(3)
C18 C19 C20 C21 -178.9(2)
C18 C19 C20 S1 -1.0(2)
C19 C20 C21 O3 176.6(2)
S1 C20 C21 O3 -1.2(3)
C18 C17 N1 C16 -13.9(3)
S1 C17 N1 C16 167.25(13)
C18 C17 N1 C8 176.16(18)
S1 C17 N1 C8 -2.7(2)
C15 C16 N1 C17 130.0(2)
C13 C16 N1 C17 -51.4(3)
C15 C16 N1 C8 -59.9(2)
C13 C16 N1 C8 118.7(2)
C7 C8 N1 C17 113.3(2)
C5 C8 N1 C17 -66.1(2)
C7 C8 N1 C16 -57.0(2)
C5 C8 N1 C16 123.60(19)
C6 C3 O1 C2 -4.8(3)
C4 C3 O1 C2 175.18(17)
C1 C2 O1 C3 -179.38(18)
C14 C11 O2 C10 -177.71(19)
C12 C11 O2 C10 1.8(3)
C9 C10 O2 C11 179.51(18)
N1 C17 S1 C20 178.13(15)
C18 C17 S1 C20 -0.88(14)
C19 C20 S1 C17 1.03(15)
C21 C20 S1 C17 179.24(16)
